data_4002847
loop_
_publ_author_name
'Greenfield, Joshua T.'
'Unger, Colin D.'
'Chen, Michael'
'Izquierdo, Nezhueyotl'
'Woo, Katherine E.'
'Garlea, V. Ovidiu'
'Kamali, Saeed'
'Kovnir, Kirill'

_publ_section_title
;
 A Series of Chiral, Polar, Homospin Topological Ferrimagnets:
 M3(OOCH)5Cl(OH2) (M = Fe, Co, Ni)
;
_journal_issue 18
_journal_name_full 'Chemistry of Materials'
_journal_page_first 7716
_journal_paper_doi 10.1021/acs.chemmater.7b01755
_journal_volume 29
_journal_year 2017
_chemical_formula_moiety '(Fe 2+)3, (C H O2 1-)5, (Cl 1-), (H2 O)'
_chemical_formula_sum 'C5 H7 Cl Fe3 O11'
_chemical_formula_weight 446.11
_chemical_name_common Fe3(HCOO)5Cl(OH2)
_chemical_name_systematic Fe3(HCOO)5Cl(OH2)
_space_group_crystal_system trigonal
_space_group_IT_number 144
_space_group_name_Hall 'P 31'
_space_group_name_H-M_alt 'P 31'
_symmetry_space_group_name_Hall 'P 31'
_symmetry_space_group_name_H-M 'P 31'
_atom_sites_solution_hydrogens difmap
_atom_sites_solution_primary direct
_atom_sites_solution_secondary difmap
_audit_creation_method SHELXL-2014/7
_cell_angle_alpha 90
_cell_angle_beta 90
_cell_angle_gamma 120
_cell_formula_units_Z 3
_cell_length_a 12.2116(3)
_cell_length_b 12.2116(3)
_cell_length_c 7.5739(2)
_cell_measurement_reflns_used 9978
_cell_measurement_temperature 100(2)
_cell_measurement_theta_max 30.53
_cell_measurement_theta_min 3.31
_cell_volume 978.13(4)
_computing_cell_refinement 'SAINT v8.34A (Bruker 2013)'
_computing_data_collection 'APEX3 v2016.1-0 (Bruker 2016)'
_computing_data_reduction 'SAINT v8.34A (Bruker 2013)'
_computing_structure_refinement 'SHELXL-2014/7 (Sheldrick, 2014)'
_computing_structure_solution 'SHELXTL XS 2013/1 (Bruker 2013)'
_diffrn_ambient_temperature 100(2)
_diffrn_measured_fraction_theta_full 0.999
_diffrn_measured_fraction_theta_max 1.000
_diffrn_measurement_device_type 'Bruker D8 Venture'
_diffrn_measurement_method '\f and \w scans'
_diffrn_radiation_type MoK\a
_diffrn_radiation_wavelength 0.71073
_diffrn_reflns_av_R_equivalents 0.0547
_diffrn_reflns_av_unetI/netI 0.0405
_diffrn_reflns_Laue_measured_fraction_full 0.999
_diffrn_reflns_Laue_measured_fraction_max 1.000
_diffrn_reflns_limit_h_max 17
_diffrn_reflns_limit_h_min -17
_diffrn_reflns_limit_k_max 17
_diffrn_reflns_limit_k_min -17
_diffrn_reflns_limit_l_max 10
_diffrn_reflns_limit_l_min -10
_diffrn_reflns_number 21306
_diffrn_reflns_point_group_measured_fraction_full 0.999
_diffrn_reflns_point_group_measured_fraction_max 0.999
_diffrn_reflns_theta_full 25.242
_diffrn_reflns_theta_max 30.530
_diffrn_reflns_theta_min 3.308
_diffrn_source 'microfocus sealed X-ray tube'
_exptl_absorpt_coefficient_mu 3.548
_exptl_absorpt_correction_T_max 1.000
_exptl_absorpt_correction_T_min 0.779
_exptl_absorpt_correction_type analytical
_exptl_absorpt_process_details 'SADABS 2014/5 (Bruker 2014)'
_exptl_crystal_colour colorless
_exptl_crystal_density_diffrn 2.272
_exptl_crystal_density_method 'not measured'
_exptl_crystal_description needle
_exptl_crystal_F_000 660
_exptl_crystal_size_max 0.098
_exptl_crystal_size_mid 0.014
_exptl_crystal_size_min 0.013
_refine_diff_density_max 0.354
_refine_diff_density_min -0.493
_refine_diff_density_rms 0.089
_refine_ls_abs_structure_details
;
 Flack x determined using 1685 quotients [(I+)-(I-)]/[(I+)+(I-)]
 (Parsons, Flack and Wagner, Acta Cryst. B69 (2013) 249-259).
;
_refine_ls_abs_structure_Flack -0.006(12)
_refine_ls_extinction_method none
_refine_ls_goodness_of_fit_ref 1.040
_refine_ls_hydrogen_treatment refxyz
_refine_ls_matrix_type full
_refine_ls_number_parameters 204
_refine_ls_number_reflns 4006
_refine_ls_number_restraints 1
_refine_ls_restrained_S_all 1.040
_refine_ls_R_factor_all 0.0338
_refine_ls_R_factor_gt 0.0280
_refine_ls_shift/su_max 0.001
_refine_ls_shift/su_mean 0.000
_refine_ls_structure_factor_coef Fsqd
_refine_ls_weighting_details 'w=1/[\s^2^(Fo^2^)+(0.0247P)^2^] where P=(Fo^2^+2Fc^2^)/3'
_refine_ls_weighting_scheme calc
_refine_ls_wR_factor_gt 0.0508
_refine_ls_wR_factor_ref 0.0520
_reflns_Friedel_coverage 0.998
_reflns_Friedel_fraction_full 0.999
_reflns_Friedel_fraction_max 0.998
_reflns_number_gt 3714
_reflns_number_total 4006
_reflns_threshold_expression 'I > 2\s(I)'
_cod_data_source_file cm7b01755_si_002.cif
_cod_data_source_block C:\Users\Josh\Desktop\test\Fe3(HCOO)5Cl(OH2)_P31
_cod_depositor_comments 'Adding full bibliography for 4002845--4002847.cif.'
_cod_original_cell_volume 978.13(5)
_cod_database_code 4002847
_shelx_shelxl_version_number 2014/7
_shelx_space_group_comment
;
The symmetry employed for this shelxl refinement is uniquely defined
by the following loop, which should always be used as a source of
symmetry information in preference to the above space-group names.
They are only intended as comments.
;
_shelx_estimated_absorpt_t_min 0.722
_shelx_estimated_absorpt_t_max 0.955

loop_
_space_group_symop_operation_xyz
'x, y, z'
'-y, x-y, z+1/3'
'-x+y, -x, z+2/3'

loop_
_atom_site_label
_atom_site_type_symbol
_atom_site_fract_x
_atom_site_fract_y
_atom_site_fract_z
_atom_site_U_iso_or_equiv
_atom_site_adp_type
_atom_site_occupancy
_atom_site_site_symmetry_order
_atom_site_calc_flag
_atom_site_refinement_flags_adp
Fe1 Fe 0.61726(5) 0.39177(5) 0.19194(6) 0.00627(11) Uani 1 1 d .
Fe2 Fe 0.44184(5) 0.74621(5) 0.53434(7) 0.00676(11) Uani 1 1 d .
Fe3 Fe 0.92926(5) 0.88241(5) 0.25797(6) 0.00709(11) Uani 1 1 d .
Cl3 Cl 0.76532(8) 0.90813(8) 0.09064(12) 0.01096(17) Uani 1 1 d .
O2 O 0.6091(3) 0.9001(3) 0.4345(4) 0.0123(6) Uani 1 1 d .
H2A H 0.654(6) 0.894(6) 0.349(8) 0.042(18) Uiso 1 1 d .
H2B H 0.615(6) 0.963(6) 0.410(7) 0.042(19) Uiso 1 1 d .
O11A O 0.6956(3) 0.2790(2) 0.0938(3) 0.0091(5) Uani 1 1 d .
O11B O 0.4830(3) 0.3315(3) -0.0129(3) 0.0125(6) Uani 1 1 d .
O12A O 0.5365(3) 0.4996(3) 0.2557(4) 0.0131(6) Uani 1 1 d .
O12B O 0.4656(2) 0.6190(2) 0.3661(3) 0.0089(5) Uani 1 1 d .
O13A O 0.7599(2) 0.5188(2) 0.0196(4) 0.0104(5) Uani 1 1 d .
O13B O 0.8377(3) 0.6951(2) 0.1752(3) 0.0124(6) Uani 1 1 d .
O22A O 0.5290(3) 0.7064(3) 0.7388(3) 0.0113(5) Uani 1 1 d .
O22B O 0.3397(3) 0.7398(2) 0.3041(3) 0.0091(5) Uani 1 1 d .
O33A O 0.8145(3) 0.8247(3) 0.4810(4) 0.0114(5) Uani 1 1 d .
O33B O 1.0360(3) 0.9636(3) 0.0252(4) 0.0089(5) Uani 1 1 d .
C11 C 0.7019(4) 0.1887(4) 0.1662(5) 0.0114(7) Uani 1 1 d .
H11 H 0.733(4) 0.145(4) 0.090(6) 0.014 Uiso 1 1 d U
C12 C 0.5435(4) 0.5789(4) 0.3631(5) 0.0096(7) Uani 1 1 d .
H12 H 0.605(4) 0.610(4) 0.443(6) 0.012 Uiso 1 1 d U
C13 C 0.8322(4) 0.6373(4) 0.0399(5) 0.0108(7) Uani 1 1 d .
H13 H 0.879(5) 0.678(4) -0.057(6) 0.013 Uiso 1 1 d U
C22 C 0.3300(4) 0.8262(4) 0.2262(5) 0.0099(7) Uani 1 1 d .
H22 H 0.353(4) 0.899(4) 0.297(6) 0.012 Uiso 1 1 d U
C33 C 0.8265(4) 0.8713(4) 0.6306(5) 0.0107(7) Uani 1 1 d .
H33 H 0.754(5) 0.825(5) 0.714(6) 0.013 Uiso 1 1 d U

loop_
_atom_site_aniso_label
_atom_site_aniso_U_11
_atom_site_aniso_U_22
_atom_site_aniso_U_33
_atom_site_aniso_U_23
_atom_site_aniso_U_13
_atom_site_aniso_U_12
Fe1 0.0056(2) 0.0068(2) 0.0068(2) -0.00002(18) 0.00024(19) 0.0034(2)
Fe2 0.0067(3) 0.0070(3) 0.0067(2) -0.00018(19) -0.00008(19) 0.0035(2)
Fe3 0.0077(2) 0.0054(2) 0.0071(2) -0.00030(18) 0.00042(18) 0.0025(2)
Cl3 0.0082(4) 0.0129(4) 0.0108(4) 0.0006(3) 0.0005(3) 0.0045(4)
O2 0.0132(14) 0.0096(14) 0.0161(15) 0.0020(11) 0.0055(11) 0.0071(12)
O11A 0.0135(14) 0.0081(12) 0.0075(12) 0.0012(10) 0.0013(10) 0.0069(11)
O11B 0.0098(13) 0.0194(15) 0.0094(12) -0.0049(11) -0.0014(10) 0.0082(12)
O12A 0.0127(14) 0.0148(14) 0.0155(13) -0.0046(11) -0.0026(11) 0.0098(12)
O12B 0.0098(13) 0.0095(13) 0.0092(12) -0.0029(10) -0.0014(10) 0.0063(11)
O13A 0.0101(13) 0.0062(12) 0.0124(13) -0.0015(10) 0.0012(10) 0.0022(11)
O13B 0.0160(14) 0.0066(13) 0.0120(13) -0.0025(10) -0.0015(10) 0.0038(11)
O22A 0.0085(13) 0.0154(14) 0.0089(12) 0.0020(10) 0.0002(10) 0.0050(12)
O22B 0.0107(14) 0.0083(13) 0.0090(12) 0.0009(10) -0.0005(10) 0.0053(11)
O33A 0.0091(13) 0.0113(13) 0.0097(12) -0.0012(10) 0.0005(10) 0.0021(11)
O33B 0.0089(12) 0.0106(13) 0.0098(12) 0.0032(10) 0.0026(9) 0.0069(10)
C11 0.0133(19) 0.0113(18) 0.0124(18) 0.0007(14) 0.0037(14) 0.0083(16)
C12 0.0071(18) 0.0096(17) 0.0108(16) -0.0015(14) -0.0011(14) 0.0033(14)
C13 0.0097(18) 0.0101(17) 0.0112(17) 0.0026(14) 0.0035(14) 0.0039(15)
C22 0.0090(17) 0.0078(17) 0.0129(18) -0.0006(14) -0.0001(14) 0.0042(14)
C33 0.0110(19) 0.0104(18) 0.0104(17) -0.0005(14) 0.0002(14) 0.0051(15)

loop_
_atom_type_symbol
_atom_type_description
_atom_type_scat_dispersion_real
_atom_type_scat_dispersion_imag
_atom_type_scat_source
C C 0.0033 0.0016 'International Tables Vol C Tables 4.2.6.8 and 6.1.1.4'
H H 0.0000 0.0000 'International Tables Vol C Tables 4.2.6.8 and 6.1.1.4'
O O 0.0106 0.0060 'International Tables Vol C Tables 4.2.6.8 and 6.1.1.4'
Cl Cl 0.1484 0.1585 'International Tables Vol C Tables 4.2.6.8 and 6.1.1.4'
Fe Fe 0.3463 0.8444 'International Tables Vol C Tables 4.2.6.8 and 6.1.1.4'

loop_
_geom_angle_atom_site_label_1
_geom_angle_atom_site_label_2
_geom_angle_atom_site_label_3
_geom_angle
_geom_angle_site_symmetry_1
_geom_angle_site_symmetry_3
O12A Fe1 O11B 81.84(11) . .
O12A Fe1 O13A 99.11(11) . .
O11B Fe1 O13A 90.77(11) . .
O12A Fe1 O11A 98.90(11) . 2_655
O11B Fe1 O11A 167.31(11) . 2_655
O13A Fe1 O11A 101.57(10) . 2_655
O12A Fe1 O13A 90.11(11) . 2_655
O11B Fe1 O13A 89.14(11) . 2_655
O13A Fe1 O13A 170.67(9) . 2_655
O11A Fe1 O13A 78.21(10) 2_655 2_655
O12A Fe1 O11A 173.37(11) . .
O11B Fe1 O11A 92.24(11) . .
O13A Fe1 O11A 77.88(10) . .
O11A Fe1 O11A 87.53(5) 2_655 .
O13A Fe1 O11A 92.80(10) 2_655 .
O22A Fe2 O2 95.47(11) . .
O22A Fe2 O22B 165.38(11) . .
O2 Fe2 O22B 91.58(11) . .
O22A Fe2 O12B 93.69(11) . 2_665
O2 Fe2 O12B 99.12(11) . 2_665
O22B Fe2 O12B 97.83(10) . 2_665
O22A Fe2 O12B 90.16(11) . .
O2 Fe2 O12B 90.65(11) . .
O22B Fe2 O12B 76.95(10) . .
O12B Fe2 O12B 169.10(8) 2_665 .
O22A Fe2 O22B 88.36(10) . 2_665
O2 Fe2 O22B 173.96(11) . 2_665
O22B Fe2 O22B 85.74(5) . 2_665
O12B Fe2 O22B 75.92(10) 2_665 2_665
O12B Fe2 O22B 94.01(10) . 2_665
O13B Fe3 O33A 88.36(11) . .
O13B Fe3 O33B 97.49(11) . .
O33A Fe3 O33B 170.42(11) . .
O13B Fe3 O33B 174.36(11) . 2_765
O33A Fe3 O33B 91.23(11) . 2_765
O33B Fe3 O33B 83.69(5) . 2_765
O13B Fe3 Cl3 92.27(8) . 2_765
O33A Fe3 Cl3 89.52(8) . 2_765
O33B Fe3 Cl3 97.78(8) . 2_765
O33B Fe3 Cl3 82.10(8) 2_765 2_765
O13B Fe3 Cl3 87.80(8) . .
O33A Fe3 Cl3 90.47(8) . .
O33B Fe3 Cl3 82.21(8) . .
O33B Fe3 Cl3 97.83(8) 2_765 .
Cl3 Fe3 Cl3 179.93(4) 2_765 .
Fe3 Cl3 Fe3 83.17(3) 3_674 .
Fe2 O2 H2A 124(4) . .
Fe2 O2 H2B 124(5) . .
H2A O2 H2B 99(6) . .
C11 O11A Fe1 132.6(2) . 3_664
C11 O11A Fe1 130.0(2) . .
Fe1 O11A Fe1 97.02(10) 3_664 .
C11 O11B Fe1 130.9(3) 3_664 .
C12 O12A Fe1 142.1(3) . .
C12 O12B Fe2 126.6(2) . 3_564
C12 O12B Fe2 133.7(2) . .
Fe2 O12B Fe2 99.54(10) 3_564 .
C13 O13A Fe1 127.6(2) . .
C13 O13A Fe1 132.3(2) . 3_664
Fe1 O13A Fe1 98.06(11) . 3_664
C13 O13B Fe3 136.9(3) . .
C22 O22A Fe2 132.5(3) 3_565 .
C22 O22B Fe2 130.6(2) . .
C22 O22B Fe2 128.9(2) . 3_564
Fe2 O22B Fe2 98.37(10) . 3_564
C33 O33A Fe3 132.8(3) . .
C33 O33B Fe3 128.9(2) 2_764 .
C33 O33B Fe3 128.8(2) 2_764 3_674
Fe3 O33B Fe3 102.25(11) . 3_674
O11B C11 O11A 124.9(4) 2_655 .
O11B C11 H11 120(3) 2_655 .
O11A C11 H11 115(3) . .
O12A C12 O12B 122.9(3) . .
O12A C12 H12 120(3) . .
O12B C12 H12 117(3) . .
O13B C13 O13A 124.3(4) . .
O13B C13 H13 121(3) . .
O13A C13 H13 114(3) . .
O22A C22 O22B 126.1(4) 2_664 .
O22A C22 H22 120(3) 2_664 .
O22B C22 H22 114(3) . .
O33A C33 O33B 125.4(4) . 3_675
O33A C33 H33 117(3) . .
O33B C33 H33 117(3) 3_675 .

loop_
_geom_bond_atom_site_label_1
_geom_bond_atom_site_label_2
_geom_bond_distance
_geom_bond_site_symmetry_2
Fe1 O12A 2.059(3) .
Fe1 O11B 2.105(3) .
Fe1 O13A 2.108(3) .
Fe1 O11A 2.118(3) 2_655
Fe1 O13A 2.139(3) 2_655
Fe1 O11A 2.163(3) .
Fe2 O22A 2.070(3) .
Fe2 O2 2.106(3) .
Fe2 O22B 2.122(3) .
Fe2 O12B 2.128(3) 2_665
Fe2 O12B 2.139(3) .
Fe2 O22B 2.181(3) 2_665
Fe3 O13B 2.078(3) .
Fe3 O33A 2.080(3) .
Fe3 O33B 2.121(3) .
Fe3 O33B 2.154(3) 2_765
Fe3 Cl3 2.4961(10) 2_765
Fe3 Cl3 2.5182(10) .
Cl3 Fe3 2.4960(10) 3_674
O2 H2A 0.87(7) .
O2 H2B 0.76(6) .
O11A C11 1.267(5) .
O11A Fe1 2.118(3) 3_664
O11B C11 1.246(4) 3_664
O12A C12 1.234(5) .
O12B C12 1.269(5) .
O12B Fe2 2.128(3) 3_564
O13A C13 1.272(5) .
O13A Fe1 2.139(3) 3_664
O13B C13 1.227(5) .
O22A C22 1.241(5) 3_565
O22B C22 1.266(4) .
O22B Fe2 2.181(3) 3_564
O33A C33 1.244(4) .
O33B C33 1.274(5) 2_764
O33B Fe3 2.154(3) 3_674
C11 O11B 1.246(4) 2_655
C11 H11 0.98(5) .
C12 H12 0.88(5) .
C13 H13 0.91(5) .
C22 O22A 1.241(5) 2_664
C22 H22 0.96(5) .
C33 O33B 1.274(5) 3_675
C33 H33 1.00(5) .

loop_
_geom_hbond_atom_site_label_D
_geom_hbond_atom_site_label_H
_geom_hbond_atom_site_label_A
_geom_hbond_distance_DH
_geom_hbond_distance_HA
_geom_hbond_distance_DA
_geom_hbond_angle_DHA
_geom_hbond_site_symmetry_A
O2 H2A Cl3 0.87(7) 2.34(7) 3.201(3) 168(5) .
O2 H2B O11B 0.76(6) 2.16(7) 2.910(4) 169(6) 2_665
O2 H2B O12A 0.76(6) 2.43(6) 2.852(4) 117(5) 2_665
C11 H11 O13B 0.98(5) 2.36(5) 3.219(5) 146(4) 3_664
C12 H12 O33A 0.88(5) 2.61(4) 3.290(5) 134(4) .
C33 H33 O22A 1.00(5) 2.39(5) 3.257(5) 145(4) .
